data_7135877
loop_
_publ_author_name
'G, Prathaban'
'Sharma, Akanksha'
'De, Soumen'
'Pramanik, Susnata'

_publ_section_title
;
 Multi-colour and red emissions from a small donor-acceptor molecule by
 breaching Kasha's rule
;
_journal_name_full 'Chemical Communications'
_journal_paper_doi 10.1039/D6CC00738D
_journal_year 2026
_chemical_formula_moiety '2(C16 H8 N2 O2)'
_chemical_formula_sum 'C32 H16 N4 O4'
_chemical_formula_weight 520.49
_space_group_crystal_system monoclinic
_space_group_IT_number 14
_space_group_name_Hall '-P 2ybc'
_space_group_name_H-M_alt 'P 1 21/c 1'
_atom_sites_solution_hydrogens geom
_atom_sites_solution_primary iterative
_audit_creation_date 2026-02-03
_audit_creation_method
;
Olex2 1.5
(compiled 2025.07.13 svn.rb7424aed for OlexSys, GUI svn.r7314)
;
_audit_update_record
;
2026-02-03 deposited with the CCDC.	2026-05-28 downloaded from the CCDC.
;
_cell_angle_alpha 90
_cell_angle_beta 95.265(15)
_cell_angle_gamma 90
_cell_formula_units_Z 4
_cell_length_a 6.994(3)
_cell_length_b 16.658(6)
_cell_length_c 20.028(8)
_cell_measurement_reflns_used 8513
_cell_measurement_temperature 303.00
_cell_measurement_theta_max 28.207
_cell_measurement_theta_min 2.381
_cell_volume 2323.5(16)
_computing_cell_refinement 'SAINT V8.41 (?, 2016)'
_computing_data_reduction 'SAINT V8.41 (?, 2016)'
_computing_molecular_graphics 'Olex2 1.5 (Dolomanov et al., 2009)'
_computing_publication_material 'Olex2 1.5 (Dolomanov et al., 2009)'
_computing_structure_refinement 'SHELXL 2019/3 (Sheldrick, 2015)'
_computing_structure_solution 'olex2.solve 1.5-beta (Bourhis et al., 2015)'
_diffrn_ambient_temperature 303.00
_diffrn_measured_fraction_theta_full 1.000
_diffrn_measured_fraction_theta_max 0.999
_diffrn_radiation_type MoK\a
_diffrn_radiation_wavelength 0.71073
_diffrn_reflns_av_R_equivalents 0.0923
_diffrn_reflns_av_unetI/netI 0.0580
_diffrn_reflns_Laue_measured_fraction_full 1.000
_diffrn_reflns_Laue_measured_fraction_max 0.999
_diffrn_reflns_limit_h_max 8
_diffrn_reflns_limit_h_min -8
_diffrn_reflns_limit_k_max 21
_diffrn_reflns_limit_k_min -20
_diffrn_reflns_limit_l_max 25
_diffrn_reflns_limit_l_min -25
_diffrn_reflns_number 45810
_diffrn_reflns_point_group_measured_fraction_full 1.000
_diffrn_reflns_point_group_measured_fraction_max 0.999
_diffrn_reflns_theta_full 25.242
_diffrn_reflns_theta_max 27.102
_diffrn_reflns_theta_min 2.042
_diffrn_source_current 1.4
_diffrn_source_power 0.07
_diffrn_source_voltage 50.0
_exptl_absorpt_coefficient_mu 0.101
_exptl_absorpt_correction_T_max 0.7457
_exptl_absorpt_correction_T_min 0.6039
_exptl_absorpt_correction_type multi-scan
_exptl_absorpt_process_details
;
SADABS-2016/2 (Bruker,2016/2) was used for absorption correction.
wR2(int) was 0.1614 before and 0.0971 after correction.
The Ratio of minimum to maximum transmission is 0.8098.
The \l/2 correction factor is Not present.
;
_exptl_crystal_colour red
_exptl_crystal_colour_primary red
_exptl_crystal_density_diffrn 1.488
_exptl_crystal_description plate
_exptl_crystal_F_000 1072
_exptl_crystal_size_max 0.195
_exptl_crystal_size_mid 0.158
_exptl_crystal_size_min 0.015
_refine_diff_density_max 0.651
_refine_diff_density_min -0.368
_refine_diff_density_rms 0.132
_refine_ls_extinction_method none
_refine_ls_goodness_of_fit_ref 1.057
_refine_ls_hydrogen_treatment constr
_refine_ls_matrix_type full
_refine_ls_number_parameters 363
_refine_ls_number_reflns 5099
_refine_ls_number_restraints 0
_refine_ls_restrained_S_all 1.057
_refine_ls_R_factor_all 0.1049
_refine_ls_R_factor_gt 0.0810
_refine_ls_shift/su_max 0.000
_refine_ls_shift/su_mean 0.000
_refine_ls_structure_factor_coef Fsqd
_refine_ls_weighting_details 'w=1/[\s^2^(Fo^2^)+(0.1735P)^2^] where P=(Fo^2^+2Fc^2^)/3'
_refine_ls_weighting_scheme calc
_refine_ls_wR_factor_gt 0.2206
_refine_ls_wR_factor_ref 0.2470
_reflns_Friedel_coverage 0.000
_reflns_number_gt 3635
_reflns_number_total 5099
_reflns_threshold_expression 'I > 2\s(I)'
_cod_data_source_file d6cc00738d2.cif
_cod_data_source_block acnpm_ome_a
_cod_original_cell_volume 2323.6(16)
_cod_database_code 7135877
_shelx_shelxl_version_number 2019/3
_shelx_space_group_comment
;
The symmetry employed for this shelxl refinement is uniquely defined
by the following loop, which should always be used as a source of
symmetry information in preference to the above space-group names.
They are only intended as comments.
;
_shelx_estimated_absorpt_t_max 0.998
_shelx_estimated_absorpt_t_min 0.981
_olex2_refinement_description
;
1.a Aromatic/amide H refined with riding coordinates:
 C009(H009), C00F(H00F), C00M(H00M), C00N(H00N), C00T(H00T), C00W(H00W),
 C00Y(H00Y), C00Z(H00Z), C011(H011), C013(H013)
1.b Idealised Me refined as rotating group:
 C012(H01A,H01B,H01C), C014(H01D,H01E,H01F)
;
_olex2_submission_special_instructions 'No special instructions were received'

loop_
_space_group_symop_operation_xyz
'x, y, z'
'-x, y+1/2, -z+1/2'
'-x, -y, -z'
'x, -y-1/2, z-1/2'

loop_
_atom_site_label
_atom_site_type_symbol
_atom_site_fract_x
_atom_site_fract_y
_atom_site_fract_z
_atom_site_U_iso_or_equiv
_atom_site_adp_type
_atom_site_occupancy
_atom_site_site_symmetry_order
_atom_site_calc_flag
_atom_site_refinement_flags_posn
_atom_site_refinement_flags_adp
_atom_site_refinement_flags_occupancy
_atom_site_disorder_assembly
_atom_site_disorder_group
O001 O 0.3557(3) 0.53552(11) 0.92135(8) 0.0280(4) Uani 1 1 d . . . . .
O002 O -0.0767(3) 0.63712(10) 0.81371(8) 0.0327(5) Uani 1 1 d . . . . .
O003 O 0.1423(3) 0.36052(11) 0.56403(8) 0.0303(5) Uani 1 1 d . . . . .
O004 O 0.5800(3) 0.25749(11) 0.67414(9) 0.0345(5) Uani 1 1 d . . . . .
N005 N -0.0873(3) 0.32315(13) 0.90374(10) 0.0322(5) Uani 1 1 d . . . . .
N006 N 0.6084(3) 0.56909(14) 0.58112(11) 0.0370(6) Uani 1 1 d . . . . .
N007 N -0.1621(3) 0.57309(14) 0.95889(10) 0.0342(6) Uani 1 1 d . . . . .
N008 N 0.6645(4) 0.31737(14) 0.52990(11) 0.0362(6) Uani 1 1 d . . . . .
C009 C 0.0621(4) 0.33241(14) 0.67627(11) 0.0236(5) Uani 1 1 d . . . . .
H009 H 0.072828 0.277385 0.669676 0.028 Uiso 1 1 calc R U . . .
C00A C -0.0030(3) 0.44169(15) 0.74928(10) 0.0210(5) Uani 1 1 d . . . . .
C00B C 0.0276(3) 0.49425(14) 0.69516(11) 0.0209(5) Uani 1 1 d . . . . .
C00C C 0.0802(3) 0.46871(14) 0.63329(11) 0.0219(5) Uani 1 1 d . . . . .
C00D C -0.1269(4) 0.53018(15) 0.91749(11) 0.0242(5) Uani 1 1 d . . . . .
C00E C -0.0864(3) 0.47193(14) 0.86796(11) 0.0227(5) Uani 1 1 d . . . . .
C00F C 0.4925(3) 0.53433(15) 0.74742(11) 0.0245(5) Uani 1 1 d . . . . .
H00F H 0.513632 0.570087 0.713202 0.029 Uiso 1 1 calc R U . . .
C00G C 0.5101(3) 0.45324(15) 0.73754(11) 0.0220(5) Uani 1 1 d . . . . .
C00H C -0.0445(4) 0.57896(14) 0.78034(11) 0.0239(5) Uani 1 1 d . . . . .
C00I C 0.0938(3) 0.38397(14) 0.62426(11) 0.0236(5) Uani 1 1 d . . . . .
C00J C -0.0475(3) 0.49189(14) 0.80463(11) 0.0212(5) Uani 1 1 d . . . . .
C00K C 0.4096(3) 0.51182(15) 0.86194(12) 0.0241(5) Uani 1 1 d . . . . .
C00L C 0.0081(3) 0.57528(14) 0.71080(12) 0.0231(5) Uani 1 1 d . . . . .
C00M C 0.4422(4) 0.56322(15) 0.80952(11) 0.0254(5) Uani 1 1 d . . . . .
H00M H 0.430510 0.618281 0.815643 0.030 Uiso 1 1 calc R U . . .
C00N C 0.0144(3) 0.36054(15) 0.73869(11) 0.0233(5) Uani 1 1 d . . . . .
H00N H -0.005467 0.324414 0.772779 0.028 Uiso 1 1 calc R U . . .
C00O C 0.4800(3) 0.40134(14) 0.79221(11) 0.0227(5) Uani 1 1 d . . . . .
C00P C 0.5028(4) 0.32025(14) 0.77725(12) 0.0244(5) Uani 1 1 d . . . . .
C00Q C 0.5536(3) 0.40233(15) 0.68266(11) 0.0237(5) Uani 1 1 d . . . . .
C00R C 0.4286(3) 0.42765(14) 0.85410(11) 0.0236(5) Uani 1 1 d . . . . .
C00S C -0.0869(4) 0.38981(15) 0.88875(11) 0.0248(5) Uani 1 1 d . . . . .
C00T C 0.1147(4) 0.52902(16) 0.58610(11) 0.0274(6) Uani 1 1 d . . . . .
H00T H 0.149950 0.514709 0.544055 0.033 Uiso 1 1 calc R U . . .
C00U C 0.5507(4) 0.31602(14) 0.70727(12) 0.0259(6) Uani 1 1 d . . . . .
C00V C 0.5939(4) 0.42165(15) 0.61934(11) 0.0259(5) Uani 1 1 d . . . . .
C00W C 0.4259(4) 0.28773(15) 0.88765(12) 0.0297(6) Uani 1 1 d . . . . .
H00W H 0.407622 0.249373 0.920205 0.036 Uiso 1 1 calc R U . . .
C00X C 0.6315(4) 0.36176(16) 0.57051(12) 0.0272(6) Uani 1 1 d . . . . .
C00Y C 0.4011(4) 0.36779(15) 0.90239(12) 0.0287(6) Uani 1 1 d . . . . .
H00Y H 0.366127 0.382488 0.944384 0.034 Uiso 1 1 calc R U . . .
C00Z C 0.0401(4) 0.63353(15) 0.66488(12) 0.0283(6) Uani 1 1 d . . . . .
H00Z H 0.025232 0.687616 0.674716 0.034 Uiso 1 1 calc R U . . .
C010 C 0.6005(4) 0.50315(16) 0.59736(12) 0.0289(6) Uani 1 1 d . . . . .
C011 C 0.0962(4) 0.60893(16) 0.60225(12) 0.0307(6) Uani 1 1 d . . . . .
H011 H 0.121483 0.647750 0.570870 0.037 Uiso 1 1 calc R U . . .
C012 C 0.3384(4) 0.61986(15) 0.93348(13) 0.0316(6) Uani 1 1 d . . . . .
H01A H 0.246276 0.642714 0.900377 0.047 Uiso 1 1 calc R U . . .
H01B H 0.460778 0.645231 0.930885 0.047 Uiso 1 1 calc R U . . .
H01C H 0.296735 0.628146 0.977306 0.047 Uiso 1 1 calc R U . . .
C013 C 0.4780(4) 0.26247(15) 0.82466(12) 0.0305(6) Uani 1 1 d . . . . .
H013 H 0.495110 0.208361 0.815457 0.037 Uiso 1 1 calc R U . . .
C014 C 0.1512(4) 0.27574(16) 0.55025(13) 0.0349(6) Uani 1 1 d . . . . .
H01D H 0.184444 0.267786 0.505266 0.052 Uiso 1 1 calc R U . . .
H01E H 0.028446 0.251765 0.555097 0.052 Uiso 1 1 calc R U . . .
H01F H 0.246722 0.251192 0.581201 0.052 Uiso 1 1 calc R U . . .

loop_
_atom_site_aniso_label
_atom_site_aniso_U_11
_atom_site_aniso_U_22
_atom_site_aniso_U_33
_atom_site_aniso_U_23
_atom_site_aniso_U_13
_atom_site_aniso_U_12
O001 0.0326(10) 0.0282(10) 0.0248(9) -0.0046(7) 0.0118(7) -0.0003(7)
O002 0.0458(12) 0.0213(9) 0.0325(10) -0.0055(7) 0.0122(8) 0.0009(8)
O003 0.0360(11) 0.0313(10) 0.0257(9) -0.0074(7) 0.0136(7) -0.0001(8)
O004 0.0507(12) 0.0237(9) 0.0314(10) -0.0046(7) 0.0163(8) 0.0007(8)
N005 0.0387(14) 0.0286(12) 0.0308(11) 0.0024(9) 0.0105(10) 0.0002(10)
N006 0.0388(14) 0.0321(13) 0.0407(13) 0.0128(10) 0.0077(10) 0.0019(10)
N007 0.0426(14) 0.0327(13) 0.0292(11) -0.0036(9) 0.0133(10) 0.0007(10)
N008 0.0428(14) 0.0392(13) 0.0281(11) -0.0012(9) 0.0111(10) 0.0028(11)
C009 0.0260(13) 0.0195(11) 0.0261(12) -0.0030(9) 0.0064(9) 0.0031(10)
C00A 0.0237(12) 0.0199(12) 0.0201(11) -0.0007(8) 0.0063(9) -0.0015(9)
C00B 0.0191(12) 0.0215(12) 0.0230(12) -0.0007(8) 0.0065(9) -0.0003(9)
C00C 0.0219(12) 0.0228(12) 0.0219(11) -0.0013(9) 0.0061(9) -0.0014(9)
C00D 0.0261(13) 0.0263(13) 0.0212(11) 0.0002(9) 0.0068(9) 0.0006(10)
C00E 0.0224(12) 0.0245(12) 0.0221(11) -0.0028(9) 0.0057(9) -0.0003(10)
C00F 0.0276(13) 0.0203(13) 0.0262(12) 0.0035(8) 0.0048(10) 0.0000(9)
C00G 0.0240(12) 0.0227(12) 0.0201(10) -0.0006(8) 0.0061(9) -0.0003(9)
C00H 0.0261(13) 0.0212(12) 0.0249(12) -0.0019(9) 0.0059(9) -0.0027(10)
C00I 0.0204(12) 0.0287(13) 0.0227(11) -0.0056(9) 0.0071(9) -0.0013(10)
C00J 0.0225(12) 0.0204(12) 0.0213(11) -0.0019(8) 0.0059(9) -0.0003(9)
C00K 0.0217(12) 0.0263(13) 0.0248(12) -0.0035(9) 0.0053(9) -0.0002(10)
C00L 0.0229(12) 0.0211(12) 0.0259(12) -0.0009(9) 0.0054(9) -0.0012(9)
C00M 0.0277(13) 0.0211(12) 0.0282(12) -0.0008(9) 0.0066(10) 0.0014(10)
C00N 0.0252(13) 0.0218(12) 0.0240(11) 0.0009(9) 0.0075(9) 0.0003(9)
C00O 0.0227(12) 0.0226(12) 0.0237(12) 0.0003(9) 0.0075(9) -0.0021(10)
C00P 0.0248(13) 0.0232(13) 0.0263(12) 0.0000(9) 0.0077(9) -0.0012(10)
C00Q 0.0234(12) 0.0248(12) 0.0235(12) 0.0021(9) 0.0051(9) 0.0010(10)
C00R 0.0234(13) 0.0259(13) 0.0224(11) 0.0003(9) 0.0067(9) -0.0017(10)
C00S 0.0267(13) 0.0286(14) 0.0200(11) -0.0014(9) 0.0073(9) -0.0008(10)
C00T 0.0261(13) 0.0352(14) 0.0220(11) 0.0026(9) 0.0090(10) -0.0014(11)
C00U 0.0275(14) 0.0239(13) 0.0273(12) -0.0016(9) 0.0080(10) -0.0007(10)
C00V 0.0261(13) 0.0295(13) 0.0227(11) -0.0009(9) 0.0056(9) -0.0005(10)
C00W 0.0374(15) 0.0262(13) 0.0270(12) 0.0052(10) 0.0110(11) 0.0007(11)
C00X 0.0263(13) 0.0319(14) 0.0237(12) 0.0026(10) 0.0043(10) 0.0016(10)
C00Y 0.0320(14) 0.0319(14) 0.0239(12) 0.0021(10) 0.0113(10) 0.0005(11)
C00Z 0.0345(14) 0.0220(12) 0.0293(13) 0.0032(9) 0.0075(10) 0.0002(11)
C010 0.0250(13) 0.0377(15) 0.0249(12) 0.0049(10) 0.0069(10) 0.0025(11)
C011 0.0351(15) 0.0301(14) 0.0281(12) 0.0067(10) 0.0101(10) -0.0040(11)
C012 0.0390(16) 0.0261(14) 0.0310(13) -0.0050(10) 0.0104(11) -0.0017(11)
C013 0.0379(15) 0.0251(13) 0.0301(13) 0.0023(10) 0.0116(11) -0.0011(11)
C014 0.0400(16) 0.0332(15) 0.0331(14) -0.0130(11) 0.0111(12) 0.0030(12)

loop_
_atom_type_symbol
_atom_type_description
_atom_type_scat_dispersion_real
_atom_type_scat_dispersion_imag
_atom_type_scat_source
C C 0.0033 0.0016 'International Tables Vol C Tables 4.2.6.8 and 6.1.1.4'
H H 0.0000 0.0000 'International Tables Vol C Tables 4.2.6.8 and 6.1.1.4'
N N 0.0061 0.0033 'International Tables Vol C Tables 4.2.6.8 and 6.1.1.4'
O O 0.0106 0.0060 'International Tables Vol C Tables 4.2.6.8 and 6.1.1.4'

loop_
_geom_angle_atom_site_label_1
_geom_angle_atom_site_label_2
_geom_angle_atom_site_label_3
_geom_angle
_geom_angle_site_symmetry_1
_geom_angle_site_symmetry_3
_geom_angle_publ_flag
C00K O001 C012 118.31(19) . . ?
C00I O003 C014 118.5(2) . . ?
C00I C009 H009 119.0 . . ?
C00I C009 C00N 122.1(2) . . ?
C00N C009 H009 119.0 . . ?
C00B C00A C00J 106.6(2) . . ?
C00N C00A C00B 117.72(19) . . ?
C00N C00A C00J 135.7(2) . . ?
C00C C00B C00A 124.1(2) . . ?
C00C C00B C00L 122.3(2) . . ?
C00L C00B C00A 113.5(2) . . ?
C00B C00C C00I 116.2(2) . . ?
C00B C00C C00T 116.9(2) . . ?
C00T C00C C00I 126.9(2) . . ?
N007 C00D C00E 176.3(3) . . ?
C00J C00E C00D 123.2(2) . . ?
C00J C00E C00S 120.7(2) . . ?
C00S C00E C00D 116.1(2) . . ?
C00G C00F H00F 120.1 . . ?
C00G C00F C00M 119.8(2) . . ?
C00M C00F H00F 120.1 . . ?
C00F C00G C00O 117.7(2) . . ?
C00F C00G C00Q 135.8(2) . . ?
C00O C00G C00Q 106.6(2) . . ?
O002 C00H C00J 125.1(2) . . ?
O002 C00H C00L 129.1(2) . . ?
C00L C00H C00J 105.83(18) . . ?
O003 C00I C009 124.6(2) . . ?
O003 C00I C00C 115.3(2) . . ?
C009 C00I C00C 120.1(2) . . ?
C00A C00J C00H 107.12(18) . . ?
C00E C00J C00A 130.4(2) . . ?
C00E C00J C00H 122.5(2) . . ?
O001 C00K C00M 124.6(2) . . ?
O001 C00K C00R 115.2(2) . . ?
C00M C00K C00R 120.1(2) . . ?
C00B C00L C00H 106.88(19) . . ?
C00Z C00L C00B 120.6(2) . . ?
C00Z C00L C00H 132.5(2) . . ?
C00F C00M H00M 119.0 . . ?
C00K C00M C00F 121.9(2) . . ?
C00K C00M H00M 119.0 . . ?
C009 C00N H00N 120.1 . . ?
C00A C00N C009 119.8(2) . . ?
C00A C00N H00N 120.1 . . ?
C00P C00O C00G 113.2(2) . . ?
C00R C00O C00G 124.1(2) . . ?
C00R C00O C00P 122.6(2) . . ?
C00O C00P C00U 106.92(19) . . ?
C013 C00P C00O 120.4(2) . . ?
C013 C00P C00U 132.7(2) . . ?
C00G C00Q C00U 107.39(19) . . ?
C00V C00Q C00G 130.3(2) . . ?
C00V C00Q C00U 122.3(2) . . ?
C00O C00R C00K 116.4(2) . . ?
C00O C00R C00Y 116.7(2) . . ?
C00Y C00R C00K 126.9(2) . . ?
N005 C00S C00E 178.2(2) . . ?
C00C C00T H00T 119.9 . . ?
C011 C00T C00C 120.2(2) . . ?
C011 C00T H00T 119.9 . . ?
O004 C00U C00P 128.8(2) . . ?
O004 C00U C00Q 125.3(2) . . ?
C00P C00U C00Q 105.91(18) . . ?
C00Q C00V C00X 122.4(2) . . ?
C00Q C00V C010 121.8(2) . . ?
C010 C00V C00X 115.9(2) . . ?
C00Y C00W H00W 119.1 . . ?
C00Y C00W C013 121.9(2) . . ?
C013 C00W H00W 119.1 . . ?
N008 C00X C00V 176.5(3) . . ?
C00R C00Y H00Y 119.8 . . ?
C00W C00Y C00R 120.5(2) . . ?
C00W C00Y H00Y 119.8 . . ?
C00L C00Z H00Z 121.1 . . ?
C00L C00Z C011 117.9(2) . . ?
C011 C00Z H00Z 121.1 . . ?
N006 C010 C00V 178.3(3) . . ?
C00T C011 C00Z 122.0(2) . . ?
C00T C011 H011 119.0 . . ?
C00Z C011 H011 119.0 . . ?
O001 C012 H01A 109.5 . . ?
O001 C012 H01B 109.5 . . ?
O001 C012 H01C 109.5 . . ?
H01A C012 H01B 109.5 . . ?
H01A C012 H01C 109.5 . . ?
H01B C012 H01C 109.5 . . ?
C00P C013 C00W 118.0(2) . . ?
C00P C013 H013 121.0 . . ?
C00W C013 H013 121.0 . . ?
O003 C014 H01D 109.5 . . ?
O003 C014 H01E 109.5 . . ?
O003 C014 H01F 109.5 . . ?
H01D C014 H01E 109.5 . . ?
H01D C014 H01F 109.5 . . ?
H01E C014 H01F 109.5 . . ?

loop_
_geom_bond_atom_site_label_1
_geom_bond_atom_site_label_2
_geom_bond_distance
_geom_bond_site_symmetry_2
_geom_bond_publ_flag
O001 C00K 1.340(3) . ?
O001 C012 1.433(3) . ?
O002 C00H 1.210(3) . ?
O003 C00I 1.341(3) . ?
O003 C014 1.441(3) . ?
O004 C00U 1.207(3) . ?
N005 C00S 1.150(3) . ?
N006 C010 1.148(3) . ?
N007 C00D 1.139(3) . ?
N008 C00X 1.138(3) . ?
C009 H009 0.9300 . ?
C009 C00I 1.384(3) . ?
C009 C00N 1.404(3) . ?
C00A C00B 1.425(3) . ?
C00A C00J 1.445(3) . ?
C00A C00N 1.375(3) . ?
C00B C00C 1.391(3) . ?
C00B C00L 1.395(3) . ?
C00C C00I 1.427(3) . ?
C00C C00T 1.415(3) . ?
C00D C00E 1.434(3) . ?
C00E C00J 1.363(3) . ?
C00E C00S 1.430(3) . ?
C00F H00F 0.9300 . ?
C00F C00G 1.372(3) . ?
C00F C00M 1.408(3) . ?
C00G C00O 1.426(3) . ?
C00G C00Q 1.443(3) . ?
C00H C00J 1.531(3) . ?
C00H C00L 1.474(3) . ?
C00K C00M 1.390(3) . ?
C00K C00R 1.418(3) . ?
C00L C00Z 1.369(3) . ?
C00M H00M 0.9300 . ?
C00N H00N 0.9300 . ?
C00O C00P 1.396(3) . ?
C00O C00R 1.393(3) . ?
C00P C00U 1.473(3) . ?
C00P C013 1.374(3) . ?
C00Q C00U 1.521(3) . ?
C00Q C00V 1.363(3) . ?
C00R C00Y 1.414(3) . ?
C00T H00T 0.9300 . ?
C00T C011 1.379(4) . ?
C00V C00X 1.438(3) . ?
C00V C010 1.429(4) . ?
C00W H00W 0.9300 . ?
C00W C00Y 1.380(4) . ?
C00W C013 1.409(3) . ?
C00Y H00Y 0.9300 . ?
C00Z H00Z 0.9300 . ?
C00Z C011 1.409(3) . ?
C011 H011 0.9300 . ?
C012 H01A 0.9600 . ?
C012 H01B 0.9600 . ?
C012 H01C 0.9600 . ?
C013 H013 0.9300 . ?
C014 H01D 0.9600 . ?
C014 H01E 0.9600 . ?
C014 H01F 0.9600 . ?

loop_
_geom_torsion_atom_site_label_1
_geom_torsion_atom_site_label_2
_geom_torsion_atom_site_label_3
_geom_torsion_atom_site_label_4
_geom_torsion
_geom_torsion_site_symmetry_1
_geom_torsion_site_symmetry_2
_geom_torsion_site_symmetry_3
_geom_torsion_site_symmetry_4
_geom_torsion_publ_flag
O001 C00K C00M C00F -177.8(2) . . . . ?
O001 C00K C00R C00O 178.5(2) . . . . ?
O001 C00K C00R C00Y -1.6(4) . . . . ?
O002 C00H C00J C00A 179.5(2) . . . . ?
O002 C00H C00J C00E -0.5(4) . . . . ?
O002 C00H C00L C00B -179.4(3) . . . . ?
O002 C00H C00L C00Z 1.8(5) . . . . ?
C00A C00B C00C C00I 3.1(3) . . . . ?
C00A C00B C00C C00T -176.8(2) . . . . ?
C00A C00B C00L C00H -1.4(3) . . . . ?
C00A C00B C00L C00Z 177.6(2) . . . . ?
C00B C00A C00J C00E -179.2(2) . . . . ?
C00B C00A C00J C00H 0.7(3) . . . . ?
C00B C00A C00N C009 0.4(3) . . . . ?
C00B C00C C00I O003 179.2(2) . . . . ?
C00B C00C C00I C009 -2.3(3) . . . . ?
C00B C00C C00T C011 0.1(4) . . . . ?
C00B C00L C00Z C011 -1.1(4) . . . . ?
C00C C00B C00L C00H -178.8(2) . . . . ?
C00C C00B C00L C00Z 0.2(4) . . . . ?
C00C C00T C011 C00Z -1.1(4) . . . . ?
C00D C00E C00J C00A 179.6(2) . . . . ?
C00D C00E C00J C00H -0.4(4) . . . . ?
C00F C00G C00O C00P -179.5(2) . . . . ?
C00F C00G C00O C00R 2.0(4) . . . . ?
C00F C00G C00Q C00U 179.5(3) . . . . ?
C00F C00G C00Q C00V 0.3(5) . . . . ?
C00G C00F C00M C00K 0.1(4) . . . . ?
C00G C00O C00P C00U -0.3(3) . . . . ?
C00G C00O C00P C013 -179.8(2) . . . . ?
C00G C00O C00R C00K -1.2(4) . . . . ?
C00G C00O C00R C00Y 178.9(2) . . . . ?
C00G C00Q C00U O004 179.5(3) . . . . ?
C00G C00Q C00U C00P 0.5(3) . . . . ?
C00G C00Q C00V C00X -179.1(2) . . . . ?
C00G C00Q C00V C010 0.6(4) . . . . ?
C00H C00L C00Z C011 177.6(3) . . . . ?
C00I C009 C00N C00A 0.3(4) . . . . ?
C00I C00C C00T C011 -179.8(2) . . . . ?
C00J C00A C00B C00C 177.8(2) . . . . ?
C00J C00A C00B C00L 0.4(3) . . . . ?
C00J C00A C00N C009 -179.6(2) . . . . ?
C00J C00H C00L C00B 1.8(3) . . . . ?
C00J C00H C00L C00Z -177.1(3) . . . . ?
C00K C00R C00Y C00W -179.6(2) . . . . ?
C00L C00B C00C C00I -179.7(2) . . . . ?
C00L C00B C00C C00T 0.3(4) . . . . ?
C00L C00H C00J C00A -1.5(3) . . . . ?
C00L C00H C00J C00E 178.4(2) . . . . ?
C00L C00Z C011 C00T 1.5(4) . . . . ?
C00M C00F C00G C00O -1.3(3) . . . . ?
C00M C00F C00G C00Q 178.4(3) . . . . ?
C00M C00K C00R C00O -0.1(4) . . . . ?
C00M C00K C00R C00Y 179.8(2) . . . . ?
C00N C009 C00I O003 179.0(2) . . . . ?
C00N C009 C00I C00C 0.6(4) . . . . ?
C00N C00A C00B C00C -2.3(4) . . . . ?
C00N C00A C00B C00L -179.6(2) . . . . ?
C00N C00A C00J C00E 0.8(5) . . . . ?
C00N C00A C00J C00H -179.2(3) . . . . ?
C00O C00G C00Q C00U -0.7(3) . . . . ?
C00O C00G C00Q C00V -179.9(3) . . . . ?
C00O C00P C00U O004 -179.1(3) . . . . ?
C00O C00P C00U C00Q -0.1(3) . . . . ?
C00O C00P C013 C00W 1.2(4) . . . . ?
C00O C00R C00Y C00W 0.3(4) . . . . ?
C00P C00O C00R C00K -179.6(2) . . . . ?
C00P C00O C00R C00Y 0.5(4) . . . . ?
C00Q C00G C00O C00P 0.7(3) . . . . ?
C00Q C00G C00O C00R -177.9(2) . . . . ?
C00R C00K C00M C00F 0.7(4) . . . . ?
C00R C00O C00P C00U 178.2(2) . . . . ?
C00R C00O C00P C013 -1.3(4) . . . . ?
C00S C00E C00J C00A 0.2(4) . . . . ?
C00S C00E C00J C00H -179.7(2) . . . . ?
C00T C00C C00I O003 -0.9(4) . . . . ?
C00T C00C C00I C009 177.7(2) . . . . ?
C00U C00P C013 C00W -178.1(3) . . . . ?
C00U C00Q C00V C00X 1.8(4) . . . . ?
C00U C00Q C00V C010 -178.5(2) . . . . ?
C00V C00Q C00U O004 -1.2(4) . . . . ?
C00V C00Q C00U C00P 179.8(2) . . . . ?
C00Y C00W C013 C00P -0.5(4) . . . . ?
C012 O001 C00K C00M -3.0(4) . . . . ?
C012 O001 C00K C00R 178.4(2) . . . . ?
C013 C00P C00U O004 0.3(5) . . . . ?
C013 C00P C00U C00Q 179.3(3) . . . . ?
C013 C00W C00Y C00R -0.3(4) . . . . ?
C014 O003 C00I C009 4.0(4) . . . . ?
C014 O003 C00I C00C -177.5(2) . . . . ?
